data_2231258
loop_
_publ_author_name
'Qi, Yue'
'Qin, Nan'
'Duan, Hong-Quan'

_publ_section_title
;
 (<i>Z</i>)-3\a-(1,3-Dioxoisoindolin-2-yl)-17(20)-pregnene
;
_journal_coeditor_code PV2421
_journal_issue 8
_journal_name_full 'Acta Crystallographica Section E'
_journal_page_first o2065
_journal_paper_doi 10.1107/S1600536811027632
_journal_volume 67
_journal_year 2011
_chemical_formula_iupac 'C29 H37 N O2'
_chemical_formula_moiety 'C29 H37 N O2'
_chemical_formula_sum 'C29 H37 N O2'
_chemical_formula_weight 431.60
_chemical_name_systematic
;
(<i>Z</i>)-3\a-(1,3-Dioxoisoindolin-2-yl)-17(20)-pregnene
;
_space_group_IT_number 4
_symmetry_cell_setting monoclinic
_symmetry_space_group_name_Hall 'P 2yb'
_symmetry_space_group_name_H-M 'P 1 21 1'
_atom_sites_solution_hydrogens geom
_atom_sites_solution_primary direct
_atom_sites_solution_secondary difmap
_audit_creation_method SHELXL-97
_cell_angle_alpha 90.00
_cell_angle_beta 93.056(6)
_cell_angle_gamma 90.00
_cell_formula_units_Z 4
_cell_length_a 7.5895(10)
_cell_length_b 31.355(3)
_cell_length_c 9.8912(12)
_cell_measurement_reflns_used 7024
_cell_measurement_temperature 113(2)
_cell_measurement_theta_max 28.4
_cell_measurement_theta_min 1.9
_cell_volume 2350.4(5)
_computing_cell_refinement 'CrystalClear (Rigaku/MSC, 2005)'
_computing_data_collection 'CrystalClear (Rigaku/MSC, 2005)'
_computing_data_reduction 'CrystalClear (Rigaku/MSC, 2005)'
_computing_molecular_graphics '<i>SHELXTL</i> (Sheldrick, 2008)'
_computing_publication_material 'CrystalStructure (Rigaku/MSC, 2005)'
_computing_structure_refinement '<i>SHELXL97</i> (Sheldrick, 2008)'
_computing_structure_solution '<i>SHELXS97</i> (Sheldrick, 2008)'
_diffrn_ambient_temperature 113(2)
_diffrn_detector_area_resol_mean 14.22
_diffrn_measured_fraction_theta_full 0.993
_diffrn_measured_fraction_theta_max 0.993
_diffrn_measurement_device_type 'Rigaku Saturn724 CCD'
_diffrn_measurement_method '\w and \f'
_diffrn_radiation_monochromator multilayer
_diffrn_radiation_source 'rotating anode'
_diffrn_radiation_type MoK\a
_diffrn_radiation_wavelength 0.71073
_diffrn_reflns_av_R_equivalents 0.0515
_diffrn_reflns_av_sigmaI/netI 0.0519
_diffrn_reflns_limit_h_max 9
_diffrn_reflns_limit_h_min -9
_diffrn_reflns_limit_k_max 35
_diffrn_reflns_limit_k_min -41
_diffrn_reflns_limit_l_max 13
_diffrn_reflns_limit_l_min -12
_diffrn_reflns_number 17383
_diffrn_reflns_theta_full 27.88
_diffrn_reflns_theta_max 27.88
_diffrn_reflns_theta_min 2.06
_diffrn_standards_decay_% 0
_diffrn_standards_interval_count 0
_diffrn_standards_interval_time 0
_diffrn_standards_number 0
_exptl_absorpt_coefficient_mu 0.075
_exptl_absorpt_correction_T_max 0.9910
_exptl_absorpt_correction_T_min 0.9837
_exptl_absorpt_correction_type multi-scan
_exptl_absorpt_process_details '(CrystalClear; Rigaku/MSC, 2005)'
_exptl_crystal_colour Colorless
_exptl_crystal_density_diffrn 1.220
_exptl_crystal_density_method 'not measured'
_exptl_crystal_description Prism
_exptl_crystal_F_000 936
_exptl_crystal_size_max 0.22
_exptl_crystal_size_mid 0.20
_exptl_crystal_size_min 0.12
_refine_diff_density_max 0.261
_refine_diff_density_min -0.274
_refine_ls_abs_structure_details 'None, 3600 Friedel Pairs merged'
_refine_ls_extinction_method none
_refine_ls_goodness_of_fit_ref 1.041
_refine_ls_hydrogen_treatment constr
_refine_ls_matrix_type full
_refine_ls_number_parameters 583
_refine_ls_number_reflns 5642
_refine_ls_number_restraints 1
_refine_ls_restrained_S_all 1.041
_refine_ls_R_factor_all 0.0435
_refine_ls_R_factor_gt 0.0388
_refine_ls_shift/su_max 0.000
_refine_ls_shift/su_mean 0.000
_refine_ls_structure_factor_coef Fsqd
_refine_ls_weighting_details 'calc w=1/[\s^2^(Fo^2^)+(0.0522P)^2^+0.1053P] where P=(Fo^2^+2Fc^2^)/3'
_refine_ls_weighting_scheme calc
_refine_ls_wR_factor_gt 0.0914
_refine_ls_wR_factor_ref 0.0956
_reflns_number_gt 5296
_reflns_number_total 5642
_reflns_threshold_expression I>2\s(I)
_cod_data_source_file pv2421.cif
_cod_data_source_block I
_cod_original_sg_symbol_H-M 'P 21'
_cod_database_code 2231258
_cod_database_fobs_code 2231258

loop_
_symmetry_equiv_pos_as_xyz
'x, y, z'
'-x, y+1/2, -z'

loop_
_atom_site_type_symbol
_atom_site_label
_atom_site_fract_x
_atom_site_fract_y
_atom_site_fract_z
_atom_site_U_iso_or_equiv
_atom_site_adp_type
_atom_site_calc_flag
_atom_site_refinement_flags
_atom_site_occupancy
_atom_site_symmetry_multiplicity
O O1 0.0919(2) 0.42410(5) 0.94269(15) 0.0332(4) Uani d . 1 1
O O2 -0.0642(2) 0.30027(5) 1.15244(15) 0.0323(4) Uani d . 1 1
O O3 0.6594(2) 0.33129(5) 0.49697(15) 0.0363(4) Uani d . 1 1
O O4 0.4062(2) 0.30622(5) 0.07334(14) 0.0282(3) Uani d . 1 1
N N1 -0.0051(2) 0.35800(5) 1.01138(16) 0.0212(3) Uani d . 1 1
N N2 0.5259(2) 0.30729(5) 0.29473(16) 0.0209(3) Uani d . 1 1
C C1 -0.2120(3) 0.27009(6) 0.8787(2) 0.0226(4) Uani d . 1 1
H H1A -0.3231 0.2561 0.8459 0.027 Uiso calc R 1 1
H H1B -0.1964 0.2647 0.9772 0.027 Uiso calc R 1 1
C C2 -0.2298(3) 0.31824(7) 0.8555(2) 0.0245(4) Uani d . 1 1
H H2A -0.3138 0.3296 0.9197 0.029 Uiso calc R 1 1
H H2B -0.2824 0.3229 0.7629 0.029 Uiso calc R 1 1
C C3 -0.0590(3) 0.34439(6) 0.87136(19) 0.0224(4) Uani d . 1 1
H H3 -0.0820 0.3712 0.8188 0.027 Uiso calc R 1 1
C C4 0.0929(3) 0.32200(6) 0.80395(19) 0.0222(4) Uani d . 1 1
H H4A 0.0725 0.3237 0.7044 0.027 Uiso calc R 1 1
H H4B 0.2045 0.3371 0.8286 0.027 Uiso calc R 1 1
C C5 0.1118(3) 0.27542(6) 0.84529(18) 0.0194(4) Uani d . 1 1
H H5 0.1287 0.2749 0.9462 0.023 Uiso calc R 1 1
C C6 0.2767(3) 0.25537(7) 0.78951(19) 0.0218(4) Uani d . 1 1
H H6A 0.2656 0.2555 0.6893 0.026 Uiso calc R 1 1
H H6B 0.3814 0.2726 0.8183 0.026 Uiso calc R 1 1
C C7 0.3024(2) 0.20970(6) 0.83963(19) 0.0209(4) Uani d . 1 1
H H7A 0.3314 0.2101 0.9384 0.025 Uiso calc R 1 1
H H7B 0.4033 0.1968 0.7951 0.025 Uiso calc R 1 1
C C8 0.1381(2) 0.18215(6) 0.81060(19) 0.0188(4) Uani d . 1 1
H H8 0.1181 0.1790 0.7103 0.023 Uiso calc R 1 1
C C9 -0.0256(2) 0.20368(6) 0.86728(18) 0.0181(4) Uani d . 1 1
H H9 0.0025 0.2076 0.9664 0.022 Uiso calc R 1 1
C C10 -0.0571(3) 0.24924(6) 0.80799(18) 0.0193(4) Uani d . 1 1
C C11 -0.1900(3) 0.17485(7) 0.8555(2) 0.0233(4) Uani d . 1 1
H H11A -0.2851 0.1884 0.9052 0.028 Uiso calc R 1 1
H H11B -0.2312 0.1730 0.7591 0.028 Uiso calc R 1 1
C C12 -0.1595(3) 0.12943(7) 0.9107(2) 0.0224(4) Uani d . 1 1
H H12A -0.1375 0.1306 1.0102 0.027 Uiso calc R 1 1
H H12B -0.2667 0.1120 0.8909 0.027 Uiso calc R 1 1
C C13 -0.0016(3) 0.10837(6) 0.84645(19) 0.0200(4) Uani d . 1 1
C C14 0.1594(2) 0.13797(6) 0.87296(18) 0.0192(4) Uani d . 1 1
H H14 0.1701 0.1425 0.9732 0.023 Uiso calc R 1 1
C C15 0.3180(3) 0.11070(7) 0.8388(2) 0.0252(4) Uani d . 1 1
H H15A 0.4285 0.1218 0.8837 0.030 Uiso calc R 1 1
H H15B 0.3313 0.1095 0.7399 0.030 Uiso calc R 1 1
C C16 0.2700(3) 0.06657(7) 0.8955(2) 0.0263(4) Uani d . 1 1
H H16A 0.3051 0.0436 0.8336 0.032 Uiso calc R 1 1
H H16B 0.3308 0.0619 0.9853 0.032 Uiso calc R 1 1
C C17 0.0697(3) 0.06678(7) 0.90705(19) 0.0237(4) Uani d . 1 1
C C18 -0.0176(3) 0.03466(7) 0.9622(2) 0.0291(5) Uani d . 1 1
H H18 0.0521 0.0113 0.9946 0.035 Uiso calc R 1 1
C C19 -0.2132(3) 0.03103(8) 0.9792(3) 0.0352(5) Uani d . 1 1
H H19A -0.2483 0.0516 1.0474 0.053 Uiso calc R 1 1
H H19B -0.2412 0.0021 1.0085 0.053 Uiso calc R 1 1
H H19C -0.2772 0.0371 0.8927 0.053 Uiso calc R 1 1
C C20 -0.0439(3) 0.10017(7) 0.6943(2) 0.0266(4) Uani d . 1 1
H H20A 0.0583 0.0869 0.6546 0.040 Uiso calc R 1 1
H H20B -0.0710 0.1273 0.6486 0.040 Uiso calc R 1 1
H H20C -0.1459 0.0811 0.6832 0.040 Uiso calc R 1 1
C C21 -0.0997(3) 0.24812(7) 0.65418(19) 0.0241(4) Uani d . 1 1
H H21A -0.1986 0.2286 0.6341 0.036 Uiso calc R 1 1
H H21B 0.0040 0.2382 0.6083 0.036 Uiso calc R 1 1
H H21C -0.1316 0.2768 0.6222 0.036 Uiso calc R 1 1
C C22 0.0686(3) 0.39855(7) 1.0316(2) 0.0234(4) Uani d . 1 1
C C23 -0.0088(3) 0.33577(7) 1.13435(19) 0.0225(4) Uani d . 1 1
C C24 0.0676(3) 0.36517(7) 1.24055(19) 0.0228(4) Uani d . 1 1
C C25 0.1115(3) 0.40315(7) 1.1793(2) 0.0246(4) Uani d . 1 1
C C26 0.1802(3) 0.43709(7) 1.2540(2) 0.0327(5) Uani d . 1 1
H H26 0.2100 0.4632 1.2120 0.039 Uiso calc R 1 1
C C27 0.2040(4) 0.43139(8) 1.3936(2) 0.0387(6) Uani d . 1 1
H H27 0.2503 0.4542 1.4480 0.046 Uiso calc R 1 1
C C28 0.1616(3) 0.39320(9) 1.4547(2) 0.0361(5) Uani d . 1 1
H H28 0.1806 0.3902 1.5499 0.043 Uiso calc R 1 1
C C29 0.0919(3) 0.35916(8) 1.3792(2) 0.0295(5) Uani d . 1 1
H H29 0.0623 0.3330 1.4207 0.035 Uiso calc R 1 1
C C30 0.6180(3) 0.18753(7) 0.2866(2) 0.0267(4) Uani d . 1 1
H H30A 0.7183 0.1847 0.3541 0.032 Uiso calc R 1 1
H H30B 0.6414 0.1685 0.2097 0.032 Uiso calc R 1 1
C C31 0.6114(3) 0.23375(7) 0.2351(2) 0.0266(4) Uani d . 1 1
H H31A 0.7330 0.2448 0.2291 0.032 Uiso calc R 1 1
H H31B 0.5527 0.2346 0.1433 0.032 Uiso calc R 1 1
C C32 0.5104(3) 0.26194(6) 0.3308(2) 0.0220(4) Uani d . 1 1
H H32 0.5656 0.2582 0.4240 0.026 Uiso calc R 1 1
C C33 0.3173(3) 0.24763(7) 0.3335(2) 0.0226(4) Uani d . 1 1
H H33A 0.2446 0.2651 0.2685 0.027 Uiso calc R 1 1
H H33B 0.2748 0.2528 0.4250 0.027 Uiso calc R 1 1
C C34 0.2920(3) 0.20021(6) 0.29740(19) 0.0194(4) Uani d . 1 1
H H34 0.2892 0.1982 0.1964 0.023 Uiso calc R 1 1
C C35 0.1129(3) 0.18443(7) 0.3409(2) 0.0239(4) Uani d . 1 1
H H35A 0.1073 0.1880 0.4401 0.029 Uiso calc R 1 1
H H35B 0.0184 0.2021 0.2967 0.029 Uiso calc R 1 1
C C36 0.0799(3) 0.13791(7) 0.3046(2) 0.0233(4) Uani d . 1 1
H H36A 0.0666 0.1351 0.2049 0.028 Uiso calc R 1 1
H H36B -0.0318 0.1286 0.3425 0.028 Uiso calc R 1 1
C C37 0.2294(2) 0.10888(6) 0.35822(18) 0.0186(4) Uani d . 1 1
H H37 0.2339 0.1096 0.4594 0.022 Uiso calc R 1 1
C C38 0.4080(3) 0.12490(6) 0.30987(19) 0.0192(4) Uani d . 1 1
H H38 0.3969 0.1247 0.2087 0.023 Uiso calc R 1 1
C C39 0.4472(2) 0.17192(6) 0.35221(18) 0.0184(4) Uani d . 1 1
C C40 0.5592(3) 0.09406(7) 0.3504(2) 0.0278(4) Uani d . 1 1
H H40A 0.6672 0.1036 0.3071 0.033 Uiso calc R 1 1
H H40B 0.5829 0.0956 0.4497 0.033 Uiso calc R 1 1
C C41 0.5217(3) 0.04757(7) 0.3106(2) 0.0287(5) Uani d . 1 1
H H41A 0.6196 0.0293 0.3470 0.034 Uiso calc R 1 1
H H41B 0.5159 0.0450 0.2107 0.034 Uiso calc R 1 1
C C42 0.3478(3) 0.03193(7) 0.3651(2) 0.0233(4) Uani d . 1 1
C C43 0.2021(3) 0.06299(6) 0.31204(18) 0.0209(4) Uani d . 1 1
H H43 0.2081 0.0634 0.2113 0.025 Uiso calc R 1 1
C C44 0.0288(3) 0.04034(7) 0.3408(2) 0.0282(5) Uani d . 1 1
H H44A -0.0691 0.0504 0.2787 0.034 Uiso calc R 1 1
H H44B -0.0030 0.0451 0.4354 0.034 Uiso calc R 1 1
C C45 0.0704(3) -0.00700(7) 0.3158(2) 0.0329(5) Uani d . 1 1
H H45A 0.0266 -0.0249 0.3893 0.039 Uiso calc R 1 1
H H45B 0.0138 -0.0166 0.2286 0.039 Uiso calc R 1 1
C C46 0.2709(3) -0.01020(7) 0.3130(2) 0.0275(5) Uani d . 1 1
C C47 0.3507(4) -0.04530(8) 0.2710(2) 0.0346(5) Uani d . 1 1
H H47 0.2742 -0.0674 0.2378 0.042 Uiso calc R 1 1
C C48 0.5431(4) -0.05482(8) 0.2688(3) 0.0404(6) Uani d . 1 1
H H48A 0.5838 -0.0492 0.1782 0.061 Uiso calc R 1 1
H H48B 0.5637 -0.0849 0.2919 0.061 Uiso calc R 1 1
H H48C 0.6082 -0.0367 0.3349 0.061 Uiso calc R 1 1
C C49 0.3627(3) 0.02932(7) 0.5214(2) 0.0294(5) Uani d . 1 1
H H49A 0.2481 0.0214 0.5550 0.044 Uiso calc R 1 1
H H49B 0.3989 0.0571 0.5587 0.044 Uiso calc R 1 1
H H49C 0.4508 0.0078 0.5496 0.044 Uiso calc R 1 1
C C50 0.4707(3) 0.17570(7) 0.5074(2) 0.0251(4) Uani d . 1 1
H H50A 0.4909 0.2056 0.5324 0.038 Uiso calc R 1 1
H H50B 0.5720 0.1585 0.5401 0.038 Uiso calc R 1 1
H H50C 0.3640 0.1654 0.5484 0.038 Uiso calc R 1 1
C C51 0.6074(3) 0.33777(7) 0.3812(2) 0.0241(4) Uani d . 1 1
C C52 0.4818(3) 0.32479(6) 0.16710(19) 0.0215(4) Uani d . 1 1
C C53 0.5465(3) 0.36949(6) 0.17163(19) 0.0199(4) Uani d . 1 1
C C54 0.6196(3) 0.37753(6) 0.30028(19) 0.0225(4) Uani d . 1 1
C C55 0.6941(3) 0.41651(7) 0.3343(2) 0.0278(4) Uani d . 1 1
H H55 0.7417 0.4223 0.4233 0.033 Uiso calc R 1 1
C C56 0.6962(3) 0.44707(7) 0.2317(2) 0.0303(5) Uani d . 1 1
H H56 0.7488 0.4740 0.2508 0.036 Uiso calc R 1 1
C C57 0.6231(3) 0.43903(7) 0.1023(2) 0.0282(5) Uani d . 1 1
H H57 0.6266 0.4605 0.0349 0.034 Uiso calc R 1 1
C C58 0.5448(3) 0.39987(7) 0.0701(2) 0.0256(4) Uani d . 1 1
H H58 0.4927 0.3943 -0.0175 0.031 Uiso calc R 1 1

loop_
_atom_site_aniso_label
_atom_site_aniso_U_11
_atom_site_aniso_U_22
_atom_site_aniso_U_33
_atom_site_aniso_U_12
_atom_site_aniso_U_13
_atom_site_aniso_U_23
O1 0.0471(10) 0.0241(8) 0.0284(8) -0.0045(7) 0.0028(7) 0.0046(6)
O2 0.0435(9) 0.0258(8) 0.0274(7) -0.0104(7) 0.0000(6) 0.0038(6)
O3 0.0557(11) 0.0276(9) 0.0240(7) -0.0018(8) -0.0127(7) 0.0044(6)
O4 0.0325(8) 0.0286(8) 0.0228(7) -0.0053(6) -0.0053(6) 0.0008(6)
N1 0.0242(8) 0.0197(8) 0.0198(7) 0.0024(6) 0.0026(6) 0.0013(6)
N2 0.0229(8) 0.0184(8) 0.0211(8) -0.0003(7) -0.0004(6) 0.0033(6)
C1 0.0161(9) 0.0247(11) 0.0270(9) 0.0017(7) 0.0010(7) -0.0031(7)
C2 0.0233(10) 0.0246(11) 0.0257(9) 0.0049(8) 0.0021(8) -0.0024(7)
C3 0.0258(10) 0.0201(10) 0.0211(9) 0.0035(8) 0.0006(8) 0.0012(7)
C4 0.0238(10) 0.0222(10) 0.0208(9) -0.0004(8) 0.0035(7) -0.0012(7)
C5 0.0180(9) 0.0224(10) 0.0177(8) 0.0015(7) 0.0017(7) -0.0021(7)
C6 0.0194(9) 0.0253(10) 0.0212(9) -0.0001(8) 0.0038(7) -0.0031(7)
C7 0.0148(9) 0.0272(10) 0.0207(9) -0.0001(7) 0.0015(7) -0.0030(7)
C8 0.0163(9) 0.0226(10) 0.0174(8) 0.0008(7) 0.0009(7) -0.0031(7)
C9 0.0149(9) 0.0220(10) 0.0176(8) 0.0013(7) 0.0016(7) -0.0019(7)
C10 0.0190(9) 0.0212(10) 0.0176(8) 0.0021(7) -0.0001(7) -0.0013(7)
C11 0.0171(9) 0.0238(10) 0.0288(10) 0.0010(8) 0.0004(7) -0.0032(8)
C12 0.0170(9) 0.0250(10) 0.0253(9) 0.0000(8) 0.0020(7) 0.0002(7)
C13 0.0191(9) 0.0225(10) 0.0184(8) 0.0003(8) 0.0018(7) -0.0014(7)
C14 0.0168(9) 0.0227(10) 0.0181(8) 0.0033(7) 0.0014(7) -0.0008(7)
C15 0.0206(9) 0.0247(10) 0.0307(10) 0.0052(8) 0.0052(8) -0.0007(8)
C16 0.0254(11) 0.0265(11) 0.0277(10) 0.0062(8) 0.0069(8) 0.0031(8)
C17 0.0255(10) 0.0237(10) 0.0222(9) 0.0023(8) 0.0038(8) -0.0028(7)
C18 0.0324(12) 0.0257(11) 0.0299(10) 0.0039(9) 0.0081(9) 0.0009(8)
C19 0.0364(13) 0.0272(12) 0.0432(13) -0.0030(10) 0.0126(10) 0.0018(9)
C20 0.0301(11) 0.0282(11) 0.0211(9) -0.0044(8) -0.0017(8) -0.0038(7)
C21 0.0280(11) 0.0249(10) 0.0190(8) 0.0017(8) -0.0030(8) -0.0016(7)
C22 0.0269(10) 0.0203(10) 0.0233(9) 0.0032(8) 0.0040(8) 0.0011(7)
C23 0.0251(10) 0.0218(10) 0.0208(9) 0.0019(8) 0.0038(7) 0.0017(7)
C24 0.0222(10) 0.0235(10) 0.0229(9) 0.0008(8) 0.0038(7) -0.0011(7)
C25 0.0253(10) 0.0231(10) 0.0260(10) 0.0011(8) 0.0056(8) -0.0007(8)
C26 0.0400(13) 0.0256(12) 0.0329(11) -0.0053(10) 0.0055(10) -0.0038(8)
C27 0.0498(15) 0.0345(13) 0.0316(12) -0.0098(11) 0.0010(10) -0.0110(9)
C28 0.0423(14) 0.0419(14) 0.0240(10) -0.0056(11) -0.0005(9) -0.0034(9)
C29 0.0341(12) 0.0315(12) 0.0232(10) -0.0018(9) 0.0034(8) 0.0023(8)
C30 0.0186(10) 0.0220(11) 0.0401(12) -0.0002(8) 0.0071(9) 0.0036(8)
C31 0.0219(10) 0.0211(10) 0.0376(11) -0.0012(8) 0.0098(9) 0.0030(8)
C32 0.0244(10) 0.0167(9) 0.0249(9) -0.0010(8) 0.0000(8) 0.0047(7)
C33 0.0212(10) 0.0231(10) 0.0238(9) 0.0030(8) 0.0046(7) 0.0033(7)
C34 0.0179(9) 0.0211(10) 0.0191(8) -0.0001(7) 0.0012(7) 0.0019(7)
C35 0.0178(9) 0.0231(11) 0.0310(10) 0.0017(8) 0.0041(8) 0.0011(8)
C36 0.0160(9) 0.0252(11) 0.0288(10) -0.0026(8) 0.0016(7) 0.0009(8)
C37 0.0173(9) 0.0204(9) 0.0183(8) -0.0020(7) 0.0027(7) 0.0001(7)
C38 0.0174(9) 0.0196(9) 0.0211(8) -0.0013(7) 0.0050(7) 0.0006(7)
C39 0.0163(9) 0.0182(9) 0.0209(8) -0.0007(7) 0.0022(7) 0.0008(7)
C40 0.0198(10) 0.0204(10) 0.0434(12) 0.0008(8) 0.0042(9) 0.0048(9)
C41 0.0260(11) 0.0217(11) 0.0395(12) 0.0014(8) 0.0105(9) 0.0008(8)
C42 0.0275(10) 0.0193(10) 0.0238(9) -0.0016(8) 0.0069(8) -0.0012(7)
C43 0.0228(10) 0.0214(10) 0.0191(8) -0.0044(8) 0.0052(7) -0.0024(7)
C44 0.0254(11) 0.0276(11) 0.0324(11) -0.0084(8) 0.0078(8) -0.0069(8)
C45 0.0370(13) 0.0246(11) 0.0383(12) -0.0105(9) 0.0132(10) -0.0057(9)
C46 0.0373(12) 0.0219(10) 0.0241(10) -0.0054(9) 0.0092(9) -0.0010(8)
C47 0.0450(14) 0.0272(12) 0.0318(11) -0.0028(10) 0.0030(10) -0.0057(9)
C48 0.0478(15) 0.0281(13) 0.0442(13) 0.0077(11) -0.0080(11) -0.0132(10)
C49 0.0389(12) 0.0245(11) 0.0248(10) 0.0028(9) 0.0027(9) 0.0015(8)
C50 0.0298(11) 0.0212(10) 0.0235(9) -0.0036(8) -0.0040(8) 0.0029(7)
C51 0.0283(11) 0.0215(10) 0.0224(9) 0.0000(8) -0.0013(8) 0.0004(7)
C52 0.0203(10) 0.0227(10) 0.0215(9) 0.0007(7) 0.0008(7) 0.0037(7)
C53 0.0197(9) 0.0181(9) 0.0221(9) 0.0026(7) 0.0023(7) -0.0001(7)
C54 0.0242(10) 0.0213(10) 0.0219(9) 0.0025(8) 0.0015(7) 0.0002(7)
C55 0.0345(12) 0.0207(10) 0.0280(10) 0.0008(9) -0.0001(8) -0.0031(8)
C56 0.0376(13) 0.0192(10) 0.0343(11) -0.0020(9) 0.0048(9) -0.0035(8)
C57 0.0392(13) 0.0189(10) 0.0274(10) 0.0041(9) 0.0085(9) 0.0039(7)
C58 0.0324(11) 0.0231(10) 0.0215(9) 0.0028(8) 0.0043(8) 0.0018(7)

loop_
_atom_type_symbol
_atom_type_description
_atom_type_scat_dispersion_real
_atom_type_scat_dispersion_imag
_atom_type_scat_source
C C 0.0033 0.0000 'International Tables Vol C Tables 4.2.6.8 and 6.1.1.4'
H H 0.0000 0.0000 'International Tables Vol C Tables 4.2.6.8 and 6.1.1.4'
N N 0.0061 0.0000 'International Tables Vol C Tables 4.2.6.8 and 6.1.1.4'
O O 0.0106 0.0000 'International Tables Vol C Tables 4.2.6.8 and 6.1.1.4'

loop_
_geom_angle_atom_site_label_1
_geom_angle_atom_site_label_2
_geom_angle_atom_site_label_3
_geom_angle
C22 N1 C23 110.72(17)
C22 N1 C3 118.85(16)
C23 N1 C3 130.38(17)
C52 N2 C51 111.04(16)
C52 N2 C32 125.32(17)
C51 N2 C32 123.24(16)
C2 C1 C10 114.37(17)
C2 C1 H1A 108.7
C10 C1 H1A 108.7
C2 C1 H1B 108.7
C10 C1 H1B 108.7
H1A C1 H1B 107.6
C1 C2 C3 116.35(17)
C1 C2 H2A 108.2
C3 C2 H2A 108.2
C1 C2 H2B 108.2
C3 C2 H2B 108.2
H2A C2 H2B 107.4
N1 C3 C4 111.16(16)
N1 C3 C2 115.98(16)
C4 C3 C2 111.20(17)
N1 C3 H3 105.9
C4 C3 H3 105.9
C2 C3 H3 105.9
C5 C4 C3 112.65(16)
C5 C4 H4A 109.1
C3 C4 H4A 109.1
C5 C4 H4B 109.1
C3 C4 H4B 109.1
H4A C4 H4B 107.8
C4 C5 C6 111.40(16)
C4 C5 C10 112.30(16)
C6 C5 C10 112.24(16)
C4 C5 H5 106.8
C6 C5 H5 106.8
C10 C5 H5 106.8
C7 C6 C5 111.21(15)
C7 C6 H6A 109.4
C5 C6 H6A 109.4
C7 C6 H6B 109.4
C5 C6 H6B 109.4
H6A C6 H6B 108.0
C6 C7 C8 112.34(16)
C6 C7 H7A 109.1
C8 C7 H7A 109.1
C6 C7 H7B 109.1
C8 C7 H7B 109.1
H7A C7 H7B 107.9
C14 C8 C7 111.70(16)
C14 C8 C9 108.70(15)
C7 C8 C9 110.37(15)
C14 C8 H8 108.7
C7 C8 H8 108.7
C9 C8 H8 108.7
C11 C9 C8 112.36(16)
C11 C9 C10 113.73(16)
C8 C9 C10 111.96(15)
C11 C9 H9 106.0
C8 C9 H9 106.0
C10 C9 H9 106.0
C21 C10 C1 109.42(16)
C21 C10 C5 112.02(15)
C1 C10 C5 107.91(15)
C21 C10 C9 111.78(16)
C1 C10 C9 108.84(15)
C5 C10 C9 106.73(15)
C12 C11 C9 114.24(16)
C12 C11 H11A 108.7
C9 C11 H11A 108.7
C12 C11 H11B 108.7
C9 C11 H11B 108.7
H11A C11 H11B 107.6
C13 C12 C11 110.97(16)
C13 C12 H12A 109.4
C11 C12 H12A 109.4
C13 C12 H12B 109.4
C11 C12 H12B 109.4
H12A C12 H12B 108.0
C17 C13 C12 118.33(16)
C17 C13 C20 106.99(16)
C12 C13 C20 110.40(17)
C17 C13 C14 100.73(15)
C12 C13 C14 107.40(16)
C20 C13 C14 112.77(15)
C8 C14 C15 119.19(16)
C8 C14 C13 114.32(16)
C15 C14 C13 104.56(16)
C8 C14 H14 105.9
C15 C14 H14 105.9
C13 C14 H14 105.9
C14 C15 C16 102.55(16)
C14 C15 H15A 111.3
C16 C15 H15A 111.3
C14 C15 H15B 111.3
C16 C15 H15B 111.3
H15A C15 H15B 109.2
C17 C16 C15 106.14(17)
C17 C16 H16A 110.5
C15 C16 H16A 110.5
C17 C16 H16B 110.5
C15 C16 H16B 110.5
H16A C16 H16B 108.7
C18 C17 C13 129.17(19)
C18 C17 C16 122.9(2)
C13 C17 C16 107.93(16)
C17 C18 C19 127.9(2)
C17 C18 H18 116.0
C19 C18 H18 116.0
C18 C19 H19A 109.5
C18 C19 H19B 109.5
H19A C19 H19B 109.5
C18 C19 H19C 109.5
H19A C19 H19C 109.5
H19B C19 H19C 109.5
C13 C20 H20A 109.5
C13 C20 H20B 109.5
H20A C20 H20B 109.5
C13 C20 H20C 109.5
H20A C20 H20C 109.5
H20B C20 H20C 109.5
C10 C21 H21A 109.5
C10 C21 H21B 109.5
H21A C21 H21B 109.5
C10 C21 H21C 109.5
H21A C21 H21C 109.5
H21B C21 H21C 109.5
O1 C22 N1 124.81(19)
O1 C22 C25 128.1(2)
N1 C22 C25 107.07(16)
O2 C23 N1 127.59(19)
O2 C23 C24 126.24(18)
N1 C23 C24 106.16(17)
C25 C24 C29 121.8(2)
C25 C24 C23 108.49(17)
C29 C24 C23 129.69(19)
C26 C25 C24 121.4(2)
C26 C25 C22 131.0(2)
C24 C25 C22 107.53(18)
C25 C26 C27 117.1(2)
C25 C26 H26 121.4
C27 C26 H26 121.4
C28 C27 C26 121.4(2)
C28 C27 H27 119.3
C26 C27 H27 119.3
C27 C28 C29 121.3(2)
C27 C28 H28 119.4
C29 C28 H28 119.4
C24 C29 C28 116.9(2)
C24 C29 H29 121.5
C28 C29 H29 121.5
C31 C30 C39 114.93(17)
C31 C30 H30A 108.5
C39 C30 H30A 108.5
C31 C30 H30B 108.5
C39 C30 H30B 108.5
H30A C30 H30B 107.5
C32 C31 C30 110.37(16)
C32 C31 H31A 109.6
C30 C31 H31A 109.6
C32 C31 H31B 109.6
C30 C31 H31B 109.6
H31A C31 H31B 108.1
N2 C32 C31 111.04(16)
N2 C32 C33 112.05(17)
C31 C32 C33 110.65(17)
N2 C32 H32 107.6
C31 C32 H32 107.6
C33 C32 H32 107.6
C32 C33 C34 112.69(16)
C32 C33 H33A 109.1
C34 C33 H33A 109.1
C32 C33 H33B 109.1
C34 C33 H33B 109.1
H33A C33 H33B 107.8
C35 C34 C33 110.41(16)
C35 C34 C39 112.75(15)
C33 C34 C39 112.90(16)
C35 C34 H34 106.8
C33 C34 H34 106.8
C39 C34 H34 106.8
C36 C35 C34 112.41(16)
C36 C35 H35A 109.1
C34 C35 H35A 109.1
C36 C35 H35B 109.1
C34 C35 H35B 109.1
H35A C35 H35B 107.9
C35 C36 C37 112.34(17)
C35 C36 H36A 109.1
C37 C36 H36A 109.1
C35 C36 H36B 109.1
C37 C36 H36B 109.1
H36A C36 H36B 107.9
C43 C37 C36 111.88(16)
C43 C37 C38 108.82(15)
C36 C37 C38 110.27(15)
C43 C37 H37 108.6
C36 C37 H37 108.6
C38 C37 H37 108.6
C40 C38 C37 111.70(16)
C40 C38 C39 113.34(17)
C37 C38 C39 112.50(15)
C40 C38 H38 106.2
C37 C38 H38 106.2
C39 C38 H38 106.2
C50 C39 C34 110.48(15)
C50 C39 C38 110.56(15)
C34 C39 C38 108.50(15)
C50 C39 C30 109.65(16)
C34 C39 C30 107.93(15)
C38 C39 C30 109.66(15)
C41 C40 C38 113.94(18)
C41 C40 H40A 108.8
C38 C40 H40A 108.8
C41 C40 H40B 108.8
C38 C40 H40B 108.8
H40A C40 H40B 107.7
C40 C41 C42 111.44(17)
C40 C41 H41A 109.3
C42 C41 H41A 109.3
C40 C41 H41B 109.3
C42 C41 H41B 109.3
H41A C41 H41B 108.0
C46 C42 C41 118.69(17)
C46 C42 C43 100.25(17)
C41 C42 C43 107.07(16)
C46 C42 C49 107.39(16)
C41 C42 C49 110.45(19)
C43 C42 C49 112.71(16)
C37 C43 C44 119.13(16)
C37 C43 C42 114.27(16)
C44 C43 C42 104.49(17)
C37 C43 H43 106.0
C44 C43 H43 106.0
C42 C43 H43 106.0
C43 C44 C45 103.37(17)
C43 C44 H44A 111.1
C45 C44 H44A 111.1
C43 C44 H44B 111.1
C45 C44 H44B 111.1
H44A C44 H44B 109.1
C46 C45 C44 106.23(17)
C46 C45 H45A 110.5
C44 C45 H45A 110.5
C46 C45 H45B 110.5
C44 C45 H45B 110.5
H45A C45 H45B 108.7
C47 C46 C42 130.5(2)
C47 C46 C45 122.0(2)
C42 C46 C45 107.50(17)
C46 C47 C48 129.1(2)
C46 C47 H47 115.4
C48 C47 H47 115.4
C47 C48 H48A 109.5
C47 C48 H48B 109.5
H48A C48 H48B 109.5
C47 C48 H48C 109.5
H48A C48 H48C 109.5
H48B C48 H48C 109.5
C42 C49 H49A 109.5
C42 C49 H49B 109.5
H49A C49 H49B 109.5
C42 C49 H49C 109.5
H49A C49 H49C 109.5
H49B C49 H49C 109.5
C39 C50 H50A 109.5
C39 C50 H50B 109.5
H50A C50 H50B 109.5
C39 C50 H50C 109.5
H50A C50 H50C 109.5
H50B C50 H50C 109.5
O3 C51 N2 125.04(19)
O3 C51 C54 128.65(19)
N2 C51 C54 106.28(16)
O4 C52 N2 125.56(19)
O4 C52 C53 128.19(18)
N2 C52 C53 106.25(17)
C58 C53 C54 121.97(19)
C58 C53 C52 129.63(19)
C54 C53 C52 108.38(17)
C55 C54 C53 121.63(18)
C55 C54 C51 130.32(18)
C53 C54 C51 107.99(17)
C54 C55 C56 116.76(19)
C54 C55 H55 121.6
C56 C55 H55 121.6
C57 C56 C55 121.7(2)
C57 C56 H56 119.2
C55 C56 H56 119.2
C56 C57 C58 120.95(19)
C56 C57 H57 119.5
C58 C57 H57 119.5
C53 C58 C57 116.98(19)
C53 C58 H58 121.5
C57 C58 H58 121.5

loop_
_geom_bond_atom_site_label_1
_geom_bond_atom_site_label_2
_geom_bond_distance
O1 C22 1.210(2)
O2 C23 1.207(3)
O3 C51 1.208(2)
O4 C52 1.213(2)
N1 C22 1.399(3)
N1 C23 1.403(2)
N1 C3 1.486(2)
N2 C52 1.401(2)
N2 C51 1.404(3)
N2 C32 1.472(2)
C1 C2 1.532(3)
C1 C10 1.544(3)
C1 H1A 0.9900
C1 H1B 0.9900
C2 C3 1.534(3)
C2 H2A 0.9900
C2 H2B 0.9900
C3 C4 1.532(3)
C3 H3 1.0000
C4 C5 1.521(3)
C4 H4A 0.9900
C4 H4B 0.9900
C5 C6 1.529(3)
C5 C10 1.550(3)
C5 H5 1.0000
C6 C7 1.525(3)
C6 H6A 0.9900
C6 H6B 0.9900
C7 C8 1.531(3)
C7 H7A 0.9900
C7 H7B 0.9900
C8 C14 1.521(3)
C8 C9 1.546(2)
C8 H8 1.0000
C9 C11 1.540(3)
C9 C10 1.558(3)
C9 H9 1.0000
C10 C21 1.539(2)
C11 C12 1.538(3)
C11 H11A 0.9900
C11 H11B 0.9900
C12 C13 1.535(3)
C12 H12A 0.9900
C12 H12B 0.9900
C13 C17 1.523(3)
C13 C20 1.543(3)
C13 C14 1.546(3)
C14 C15 1.529(3)
C14 H14 1.0000
C15 C16 1.544(3)
C15 H15A 0.9900
C15 H15B 0.9900
C16 C17 1.530(3)
C16 H16A 0.9900
C16 H16B 0.9900
C17 C18 1.338(3)
C18 C19 1.507(3)
C18 H18 0.9500
C19 H19A 0.9800
C19 H19B 0.9800
C19 H19C 0.9800
C20 H20A 0.9800
C20 H20B 0.9800
C20 H20C 0.9800
C21 H21A 0.9800
C21 H21B 0.9800
C21 H21C 0.9800
C22 C25 1.487(3)
C23 C24 1.491(3)
C24 C25 1.384(3)
C24 C29 1.387(3)
C25 C26 1.381(3)
C26 C27 1.394(3)
C26 H26 0.9500
C27 C28 1.387(4)
C27 H27 0.9500
C28 C29 1.391(3)
C28 H28 0.9500
C29 H29 0.9500
C30 C31 1.536(3)
C30 C39 1.559(3)
C30 H30A 0.9900
C30 H30B 0.9900
C31 C32 1.531(3)
C31 H31A 0.9900
C31 H31B 0.9900
C32 C33 1.534(3)
C32 H32 1.0000
C33 C34 1.539(3)
C33 H33A 0.9900
C33 H33B 0.9900
C34 C35 1.530(3)
C34 C39 1.549(3)
C34 H34 1.0000
C35 C36 1.520(3)
C35 H35A 0.9900
C35 H35B 0.9900
C36 C37 1.527(3)
C36 H36A 0.9900
C36 H36B 0.9900
C37 C43 1.521(3)
C37 C38 1.545(2)
C37 H37 1.0000
C38 C40 1.537(3)
C38 C39 1.557(3)
C38 H38 1.0000
C39 C50 1.540(3)
C40 C41 1.533(3)
C40 H40A 0.9900
C40 H40B 0.9900
C41 C42 1.533(3)
C41 H41A 0.9900
C41 H41B 0.9900
C42 C46 1.523(3)
C42 C43 1.544(3)
C42 C49 1.547(3)
C43 C44 1.534(3)
C43 H43 1.0000
C44 C45 1.540(3)
C44 H44A 0.9900
C44 H44B 0.9900
C45 C46 1.527(3)
C45 H45A 0.9900
C45 H45B 0.9900
C46 C47 1.333(3)
C47 C48 1.492(4)
C47 H47 0.9500
C48 H48A 0.9800
C48 H48B 0.9800
C48 H48C 0.9800
C49 H49A 0.9800
C49 H49B 0.9800
C49 H49C 0.9800
C50 H50A 0.9800
C50 H50B 0.9800
C50 H50C 0.9800
C51 C54 1.487(3)
C52 C53 1.485(3)
C53 C58 1.384(3)
C53 C54 1.384(3)
C54 C55 1.381(3)
C55 C56 1.397(3)
C55 H55 0.9500
C56 C57 1.391(3)
C56 H56 0.9500
C57 C58 1.393(3)
C57 H57 0.9500
C58 H58 0.9500

loop_
_geom_hbond_atom_site_label_D
_geom_hbond_atom_site_label_H
_geom_hbond_atom_site_label_A
_geom_hbond_site_symmetry_A
_geom_hbond_distance_DH
_geom_hbond_distance_HA
_geom_hbond_distance_DA
_geom_hbond_angle_DHA
C1 H1B O2 . 0.99 2.25 3.027(3) 134
C3 H3 O1 . 1.00 2.41 2.823(3) 104
C5 H5 O4 1_556 1.00 2.59 3.237(3) 122
C21 H21C O3 1_455 0.98 2.60 3.501(3) 153
C31 H31A O2 1_654 0.99 2.47 3.361(3) 150
C31 H31B O4 . 0.99 2.58 3.144(3) 116
C32 H32 O3 . 1.00 2.49 2.917(3) 105

loop_
_geom_torsion_atom_site_label_1
_geom_torsion_atom_site_label_2
_geom_torsion_atom_site_label_3
_geom_torsion_atom_site_label_4
_geom_torsion
C10 C1 C2 C3 -45.7(2)
C22 N1 C3 C4 90.0(2)
C23 N1 C3 C4 -87.3(2)
C22 N1 C3 C2 -141.66(18)
C23 N1 C3 C2 41.1(3)
C1 C2 C3 N1 -85.1(2)
C1 C2 C3 C4 43.2(2)
N1 C3 C4 C5 81.2(2)
C2 C3 C4 C5 -49.6(2)
C3 C4 C5 C6 -173.49(16)
C3 C4 C5 C10 59.6(2)
C4 C5 C6 C7 175.86(16)
C10 C5 C6 C7 -57.2(2)
C5 C6 C7 C8 53.6(2)
C6 C7 C8 C14 -174.54(14)
C6 C7 C8 C9 -53.5(2)
C14 C8 C9 C11 -50.5(2)
C7 C8 C9 C11 -173.29(16)
C14 C8 C9 C10 -179.90(15)
C7 C8 C9 C10 57.3(2)
C2 C1 C10 C21 -71.3(2)
C2 C1 C10 C5 50.8(2)
C2 C1 C10 C9 166.25(16)
C4 C5 C10 C21 62.4(2)
C6 C5 C10 C21 -64.1(2)
C4 C5 C10 C1 -58.15(19)
C6 C5 C10 C1 175.42(16)
C4 C5 C10 C9 -174.99(14)
C6 C5 C10 C9 58.58(19)
C11 C9 C10 C21 -64.7(2)
C8 C9 C10 C21 64.1(2)
C11 C9 C10 C1 56.3(2)
C8 C9 C10 C1 -174.97(15)
C11 C9 C10 C5 172.55(14)
C8 C9 C10 C5 -58.75(18)
C8 C9 C11 C12 50.1(2)
C10 C9 C11 C12 178.62(15)
C9 C11 C12 C13 -53.2(2)
C11 C12 C13 C17 168.86(17)
C11 C12 C13 C20 -67.4(2)
C11 C12 C13 C14 55.9(2)
C7 C8 C14 C15 -54.9(2)
C9 C8 C14 C15 -176.95(17)
C7 C8 C14 C13 -179.57(14)
C9 C8 C14 C13 58.41(19)
C17 C13 C14 C8 174.11(14)
C12 C13 C14 C8 -61.45(19)
C20 C13 C14 C8 60.4(2)
C17 C13 C14 C15 42.02(17)
C12 C13 C14 C15 166.46(15)
C20 C13 C14 C15 -71.7(2)
C8 C14 C15 C16 -168.54(17)
C13 C14 C15 C16 -39.30(19)
C14 C15 C16 C17 20.9(2)
C12 C13 C17 C18 34.9(3)
C20 C13 C17 C18 -90.4(2)
C14 C13 C17 C18 151.6(2)
C12 C13 C17 C16 -145.12(17)
C20 C13 C17 C16 89.52(19)
C14 C13 C17 C16 -28.51(18)
C15 C16 C17 C18 -174.9(2)
C15 C16 C17 C13 5.1(2)
C13 C17 C18 C19 0.0(4)
C16 C17 C18 C19 -179.9(2)
C23 N1 C22 O1 178.1(2)
C3 N1 C22 O1 0.3(3)
C23 N1 C22 C25 -1.5(2)
C3 N1 C22 C25 -179.25(16)
C22 N1 C23 O2 179.7(2)
C3 N1 C23 O2 -2.8(4)
C22 N1 C23 C24 0.6(2)
C3 N1 C23 C24 178.00(18)
O2 C23 C24 C25 -178.5(2)
N1 C23 C24 C25 0.6(2)
O2 C23 C24 C29 -0.2(4)
N1 C23 C24 C29 179.0(2)
C29 C24 C25 C26 -0.6(3)
C23 C24 C25 C26 177.9(2)
C29 C24 C25 C22 -179.99(19)
C23 C24 C25 C22 -1.5(2)
O1 C22 C25 C26 3.0(4)
N1 C22 C25 C26 -177.5(2)
O1 C22 C25 C24 -177.7(2)
N1 C22 C25 C24 1.8(2)
C24 C25 C26 C27 0.2(3)
C22 C25 C26 C27 179.4(2)
C25 C26 C27 C28 0.4(4)
C26 C27 C28 C29 -0.6(4)
C25 C24 C29 C28 0.4(3)
C23 C24 C29 C28 -177.8(2)
C27 C28 C29 C24 0.2(4)
C39 C30 C31 C32 37.1(3)
C52 N2 C32 C31 55.2(3)
C51 N2 C32 C31 -117.0(2)
C52 N2 C32 C33 -69.1(2)
C51 N2 C32 C33 118.7(2)
C30 C31 C32 N2 171.34(17)
C30 C31 C32 C33 -63.6(2)
N2 C32 C33 C34 150.33(16)
C31 C32 C33 C34 25.8(2)
C32 C33 C34 C35 163.46(16)
C32 C33 C34 C39 36.2(2)
C33 C34 C35 C36 178.74(16)
C39 C34 C35 C36 -53.9(2)
C34 C35 C36 C37 53.5(2)
C35 C36 C37 C43 -175.55(15)
C35 C36 C37 C38 -54.3(2)
C43 C37 C38 C40 -51.4(2)
C36 C37 C38 C40 -174.50(16)
C43 C37 C38 C39 179.77(15)
C36 C37 C38 C39 56.7(2)
C35 C34 C39 C50 -67.3(2)
C33 C34 C39 C50 58.7(2)
C35 C34 C39 C38 54.08(19)
C33 C34 C39 C38 -179.93(14)
C35 C34 C39 C30 172.84(16)
C33 C34 C39 C30 -61.2(2)
C40 C38 C39 C50 -62.6(2)
C37 C38 C39 C50 65.3(2)
C40 C38 C39 C34 176.08(15)
C37 C38 C39 C34 -55.99(19)
C40 C38 C39 C30 58.4(2)
C37 C38 C39 C30 -173.65(16)
C31 C30 C39 C50 -97.8(2)
C31 C30 C39 C34 22.6(2)
C31 C30 C39 C38 140.61(18)
C37 C38 C40 C41 51.1(2)
C39 C38 C40 C41 179.42(16)
C38 C40 C41 C42 -54.0(2)
C40 C41 C42 C46 168.13(19)
C40 C41 C42 C43 55.8(2)
C40 C41 C42 C49 -67.3(2)
C36 C37 C43 C44 -54.6(2)
C38 C37 C43 C44 -176.72(17)
C36 C37 C43 C42 -179.08(15)
C38 C37 C43 C42 58.84(19)
C46 C42 C43 C37 174.66(15)
C41 C42 C43 C37 -60.9(2)
C49 C42 C43 C37 60.8(2)
C46 C42 C43 C44 42.74(17)
C41 C42 C43 C44 167.20(16)
C49 C42 C43 C44 -71.1(2)
C37 C43 C44 C45 -165.23(18)
C42 C43 C44 C45 -36.2(2)
C43 C44 C45 C46 15.0(2)
C41 C42 C46 C47 31.1(3)
C43 C42 C46 C47 147.1(2)
C49 C42 C46 C47 -95.0(3)
C41 C42 C46 C45 -149.3(2)
C43 C42 C46 C45 -33.23(19)
C49 C42 C46 C45 84.7(2)
C44 C45 C46 C47 -168.5(2)
C44 C45 C46 C42 11.8(2)
C42 C46 C47 C48 3.4(4)
C45 C46 C47 C48 -176.2(2)
C52 N2 C51 O3 -179.8(2)
C32 N2 C51 O3 -6.6(3)
C52 N2 C51 C54 -1.4(2)
C32 N2 C51 C54 171.68(17)
C51 N2 C52 O4 -178.0(2)
C32 N2 C52 O4 9.0(3)
C51 N2 C52 C53 2.2(2)
C32 N2 C52 C53 -170.77(17)
O4 C52 C53 C58 -3.6(4)
N2 C52 C53 C58 176.2(2)
O4 C52 C53 C54 178.1(2)
N2 C52 C53 C54 -2.1(2)
C58 C53 C54 C55 0.3(3)
C52 C53 C54 C55 178.75(19)
C58 C53 C54 C51 -177.17(19)
C52 C53 C54 C51 1.3(2)
O3 C51 C54 C55 1.1(4)
N2 C51 C54 C55 -177.2(2)
O3 C51 C54 C53 178.3(2)
N2 C51 C54 C53 0.1(2)
C53 C54 C55 C56 -1.6(3)
C51 C54 C55 C56 175.3(2)
C54 C55 C56 C57 1.4(3)
C55 C56 C57 C58 -0.1(3)
C54 C53 C58 C57 1.0(3)
C52 C53 C58 C57 -177.01(19)
C56 C57 C58 C53 -1.2(3)

loop_
_cod_related_entry_id
_cod_related_entry_database
_cod_related_entry_code
1 ChemSpider 30656871
